data_1526276
loop_
_publ_author_name
'Popov, G.'
'McCarroll, W.H.'
'Greenblatt, M.'

_publ_section_title
;
 Synthesis of Ln Mn2 O5 (Ln = Nd, Pr) crystals using fused salt
 electrolysis
;
_journal_name_full 'Materials Research Bulletin'
_journal_page_first 1661
_journal_page_last 1667
_journal_volume 35
_journal_year 2000
_chemical_formula_sum 'Mn2 O5 Pr'
_chemical_name_systematic 'Pr (Mn2 O5)'
_space_group_IT_number 55
_symmetry_space_group_name_Hall '-P 2 2ab'
_symmetry_space_group_name_H-M 'P b a m'
_cell_angle_alpha 90
_cell_angle_beta 90
_cell_angle_gamma 90
_cell_formula_units_Z 4
_cell_length_a 7.5384
_cell_length_b 8.6319
_cell_length_c 5.7022
_cell_volume 371.046
_citation_journal_id_ASTM MRBUAC
_cod_data_source_file Popov_MRBUAC_2000_301.cif
_cod_data_source_block Mn2O5Pr1
_cod_original_cell_volume 371.0462
_cod_original_formula_sum 'Mn2 O5 Pr1'
_cod_database_code 1526276

loop_
_symmetry_equiv_pos_as_xyz
x,y,z
-x,-y,z
x+1/2,-y+1/2,-z
-x+1/2,y+1/2,-z
-x,-y,-z
x,y,-z
-x-1/2,y-1/2,z
x-1/2,-y-1/2,z

loop_
_atom_site_label
_atom_site_type_symbol
_atom_site_fract_x
_atom_site_fract_y
_atom_site_fract_z
_atom_site_occupancy
_atom_site_U_iso_or_equiv
Mn1 Mn+3 0 0.5 0.263 1 0.0
Pr1 Pr+3 0.1435 0.1727 0 1 0.0
O3 O-2 0.148 0.4339 0.5 1 0.0
O2 O-2 0.159 0.451 0 1 0.0
O1 O-2 0 0 0.294 1 0.0
O4 O-2 0.4023 0.2043 0.2519 1 0.0
Mn2 Mn+3 0.4095 0.3527 0.5 1 0.0
